data_4506950
loop_
_publ_author_name
'Mali, Sachitanand M.'
'Schneider, Tobias F.'
'Bandyopadhyay, Anupam'
'Jadhav, Sandip V.'
'Werz, Daniel B.'
'Gopi, Hosahudya N.'

_publ_section_title
;
 Thiazole--Carbonyl Interactions: A Case Study Using Phenylalanine
 Thiazole Cyclic Tripeptides
;
_journal_issue 11
_journal_name_full 'Crystal Growth &amp; Design'
_journal_page_first 5643
_journal_paper_doi 10.1021/cg301147s
_journal_volume 12
_journal_year 2012
_chemical_absolute_configuration syn
_chemical_compound_source Synthesis
_chemical_formula_sum 'C40 H38 N6 O5 S3'
_chemical_formula_weight 778.96
_chemical_name_common 'Tricyclic Phethiazole peptide'
_chemical_name_systematic 'Tricyclic Phethiazole peptide'
_space_group_IT_number 145
_symmetry_cell_setting trigonal
_symmetry_Int_Tables_number 145
_symmetry_space_group_name_Hall 'P 32'
_symmetry_space_group_name_H-M 'P 32'
_atom_sites_solution_hydrogens geom
_atom_sites_solution_primary direct
_atom_sites_solution_secondary difmap
_audit_creation_method SHELXL-97
_cell_angle_alpha 90.00
_cell_angle_beta 90.00
_cell_angle_gamma 120.00
_cell_formula_units_Z 6
_cell_length_a 12.4150(12)
_cell_length_b 12.4150(12)
_cell_length_c 44.499(5)
_cell_measurement_reflns_used 5847
_cell_measurement_temperature 200(2)
_cell_measurement_theta_max 21.04
_cell_measurement_theta_min 2.34
_cell_volume 5939.8(11)
_computing_structure_refinement 'SHELXL-97 (Sheldrick, 2008)'
_computing_structure_solution 'SHELXS-97 (Sheldrick, 2008)'
_diffrn_ambient_pressure 101.325
_diffrn_ambient_temperature 200(2)
_diffrn_measured_fraction_theta_full 1.000
_diffrn_measured_fraction_theta_max 1.000
_diffrn_radiation_monochromator graphite
_diffrn_radiation_probe x-ray
_diffrn_radiation_type MoK\a
_diffrn_radiation_wavelength 0.71073
_diffrn_reflns_av_R_equivalents 0.0586
_diffrn_reflns_av_sigmaI/netI 0.0680
_diffrn_reflns_limit_h_max 16
_diffrn_reflns_limit_h_min -15
_diffrn_reflns_limit_k_max 13
_diffrn_reflns_limit_k_min -16
_diffrn_reflns_limit_l_max 25
_diffrn_reflns_limit_l_min -59
_diffrn_reflns_number 39182
_diffrn_reflns_theta_full 28.28
_diffrn_reflns_theta_max 28.28
_diffrn_reflns_theta_min 1.37
_diffrn_source 'fine-focus sealed tube'
_diffrn_source_type 'Graphite Monochromator'
_exptl_absorpt_coefficient_mu 0.236
_exptl_absorpt_correction_T_max 0.924
_exptl_absorpt_correction_T_min 0.891
_exptl_absorpt_correction_type multi-scan
_exptl_absorpt_process_details SADABS
_exptl_crystal_colour Colorless
_exptl_crystal_density_diffrn 1.243
_exptl_crystal_density_method 'not measured'
_exptl_crystal_description 'Rectangular block'
_exptl_crystal_F_000 2223
_exptl_crystal_recrystallization_method 'Ethyl acetate'
_exptl_crystal_size_max 0.54
_exptl_crystal_size_mid 0.40
_exptl_crystal_size_min 0.34
_refine_diff_density_max 0.316
_refine_diff_density_min -0.436
_refine_diff_density_rms 0.101
_refine_ls_abs_structure_details 'Flack H D (1983), Acta Cryst. A39, 876-881'
_refine_ls_abs_structure_Flack 0.08(7)
_refine_ls_extinction_method none
_refine_ls_goodness_of_fit_ref 1.081
_refine_ls_hydrogen_treatment constr
_refine_ls_matrix_type full
_refine_ls_number_parameters 977
_refine_ls_number_reflns 12443
_refine_ls_number_restraints 1
_refine_ls_restrained_S_all 1.081
_refine_ls_R_factor_all 0.0849
_refine_ls_R_factor_gt 0.0641
_refine_ls_shift/su_max 0.191
_refine_ls_shift/su_mean 0.014
_refine_ls_structure_factor_coef Fsqd
_refine_ls_weighting_details 'calc w=1/[\s^2^(Fo^2^)+(0.0749P)^2^+2.7249P] where P=(Fo^2^+2Fc^2^)/3'
_refine_ls_weighting_scheme calc
_refine_ls_wR_factor_gt 0.1495
_refine_ls_wR_factor_ref 0.1622
_reflns_number_gt 9881
_reflns_number_total 12443
_reflns_threshold_expression >2sigma(I)
_cod_data_source_file cg301147s_si_002.cif
_cod_data_source_block anuthzetoac
_cod_original_cell_volume 5939.8(10)
_cod_database_code 4506950

loop_
_symmetry_equiv_pos_as_xyz
'x, y, z'
'-y, x-y, z+2/3'
'-x+y, -x, z+1/3'

loop_
_atom_site_label
_atom_site_type_symbol
_atom_site_fract_x
_atom_site_fract_y
_atom_site_fract_z
_atom_site_U_iso_or_equiv
_atom_site_adp_type
_atom_site_occupancy
_atom_site_symmetry_multiplicity
_atom_site_calc_flag
_atom_site_refinement_flags
S5 S 0.22620(11) 1.32451(11) 0.23251(3) 0.0338(3) Uani 1 1 d .
S6 S 0.72818(10) 1.02704(11) 0.24697(3) 0.0350(3) Uani 1 1 d .
S3 S 0.77128(10) 0.68852(11) 0.18267(3) 0.0338(3) Uani 1 1 d .
S4 S -0.08510(11) 0.51116(10) 0.24780(3) 0.0347(3) Uani 1 1 d .
S1 S -0.01952(12) 0.38835(13) 0.17336(3) 0.0396(3) Uani 1 1 d .
S2 S 0.27302(13) -0.12822(11) 0.17719(4) 0.0456(4) Uani 1 1 d .
O7 O 0.6198(3) 1.3887(3) 0.24654(10) 0.0421(9) Uani 1 1 d .
O1 O -0.0969(3) -0.0116(3) 0.17911(11) 0.0475(10) Uani 1 1 d .
O6 O -0.1467(3) 0.8414(3) 0.24967(10) 0.0414(9) Uani 1 1 d .
C18 C 0.1811(14) 0.0709(9) 0.0542(2) 0.111(4) Uani 1 1 d .
H18 H 0.2091 0.1116 0.0359 0.133 Uiso 1 1 calc R
C17 C 0.0673(14) 0.0474(10) 0.0651(2) 0.115(4) Uani 1 1 d .
H17 H 0.0191 0.0715 0.0542 0.138 Uiso 1 1 calc R
C78 C 0.7001(8) 0.5016(8) 0.3411(2) 0.076(2) Uani 1 1 d .
C72 C 0.7058(6) 1.0587(6) 0.32610(16) 0.0525(15) Uani 1 1 d .
H72 H 0.6314 0.9859 0.3221 0.063 Uiso 1 1 calc R
C65 C 0.6187(4) 1.1711(4) 0.26509(12) 0.0323(11) Uani 1 1 d .
H65 H 0.6966 1.2393 0.2571 0.039 Uiso 1 1 calc R
C41 C 0.1729(4) 0.6039(4) 0.25127(12) 0.0289(10) Uani 1 1 d .
H41 H 0.1650 0.5486 0.2346 0.035 Uiso 1 1 calc R
C54 C 0.0299(4) 1.0986(5) 0.28187(12) 0.0344(11) Uani 1 1 d .
H54A H 0.0198 1.1712 0.2811 0.041 Uiso 1 1 calc R
H54B H -0.0492 1.0280 0.2878 0.041 Uiso 1 1 calc R
C25 C 0.6820(4) 0.4341(4) 0.17086(12) 0.0289(10) Uani 1 1 d .
H25 H 0.7425 0.4393 0.1858 0.035 Uiso 1 1 calc R
C6 C -0.0804(7) 0.5240(8) 0.06973(15) 0.0624(19) Uani 1 1 d .
H6 H -0.1466 0.5218 0.0594 0.075 Uiso 1 1 calc R
C56 C 0.1340(7) 1.0219(7) 0.31731(16) 0.0639(18) Uani 1 1 d .
H56 H 0.0747 0.9407 0.3123 0.077 Uiso 1 1 calc R
C11 C 0.0150(4) 0.2053(4) 0.16980(12) 0.0310(10) Uani 1 1 d .
C1 C 0.2243(4) 0.5279(4) 0.14896(13) 0.0333(11) Uani 1 1 d .
H1 H 0.2141 0.5962 0.1567 0.040 Uiso 1 1 calc R
C64 C 0.5223(4) 1.2896(4) 0.24714(11) 0.0272(10) Uani 1 1 d .
C16 C 0.0249(8) -0.0132(7) 0.09292(18) 0.071(2) Uani 1 1 d .
H16 H -0.0513 -0.0289 0.1006 0.085 Uiso 1 1 calc R
C21 C 0.2394(5) -0.0097(4) 0.17146(13) 0.0326(11) Uani 1 1 d .
C47 C 0.1164(9) 0.6968(7) 0.34767(18) 0.075(2) Uani 1 1 d .
H47 H 0.0512 0.7009 0.3568 0.091 Uiso 1 1 calc R
C55 C 0.1261(5) 1.1192(5) 0.30496(12) 0.0371(11) Uani 1 1 d .
C32 C 0.7019(6) 0.5891(6) 0.10523(14) 0.0480(14) Uani 1 1 d .
H32 H 0.7784 0.6540 0.1115 0.058 Uiso 1 1 calc R
C70 C 0.9094(7) 1.1588(8) 0.34728(15) 0.0615(18) Uani 1 1 d .
H70 H 0.9729 1.1557 0.3576 0.074 Uiso 1 1 calc R
C33 C 0.6540(4) 0.5372(4) 0.17631(11) 0.0263(10) Uani 1 1 d .
N1 N 0.3390(4) 0.5392(4) 0.16104(11) 0.0364(10) Uani 1 1 d .
H1A H 0.3424 0.4725 0.1640 0.044 Uiso 1 1 calc R
C5 C 0.0205(7) 0.6369(7) 0.07864(17) 0.0646(19) Uani 1 1 d .
H5 H 0.0214 0.7110 0.0749 0.078 Uiso 1 1 calc R
C63 C 0.3996(4) 1.2795(4) 0.24149(12) 0.0298(10) Uani 1 1 d .
C62 C 0.3826(4) 1.3745(4) 0.23399(12) 0.0313(10) Uani 1 1 d .
H62 H 0.4459 1.4554 0.2302 0.038 Uiso 1 1 calc R
C36 C 0.4391(4) 0.6489(4) 0.16767(12) 0.0309(10) Uani 1 1 d .
C13 C 0.1091(4) -0.0377(4) 0.16665(12) 0.0326(11) Uani 1 1 d .
H13 H 0.0597 -0.0861 0.1839 0.039 Uiso 1 1 calc R
C14 C 0.0491(5) -0.1168(4) 0.13780(13) 0.0396(12) Uani 1 1 d .
H14A H 0.0623 -0.1874 0.1380 0.048 Uiso 1 1 calc R
H14B H -0.0399 -0.1489 0.1386 0.048 Uiso 1 1 calc R
O10 O 0.6122(7) 0.5258(7) 0.33371(18) 0.113(2) Uani 1 1 d .
C9 C 0.1181(4) 0.4057(4) 0.15990(12) 0.0295(10) Uani 1 1 d .
C34 C 0.6667(4) 0.7376(4) 0.17889(12) 0.0318(11) Uani 1 1 d .
H34 H 0.6855 0.8200 0.1804 0.038 Uiso 1 1 calc R
C26 C 0.7372(4) 0.4474(5) 0.13903(13) 0.0389(12) Uani 1 1 d .
H26A H 0.8216 0.5171 0.1389 0.047 Uiso 1 1 calc R
H26B H 0.7407 0.3729 0.1343 0.047 Uiso 1 1 calc R
N11 N 0.5156(3) 1.1807(3) 0.25352(11) 0.0355(10) Uani 1 1 d .
H11 H 0.4462 1.1133 0.2505 0.043 Uiso 1 1 calc R
C69 C 0.9260(7) 1.2694(7) 0.33710(17) 0.0625(18) Uani 1 1 d .
H69 H 1.0004 1.3419 0.3411 0.075 Uiso 1 1 calc R
C29 C 0.4737(7) 0.3963(8) 0.08609(19) 0.073(2) Uani 1 1 d .
H29 H 0.3983 0.3312 0.0793 0.088 Uiso 1 1 calc R
C50 C -0.1337(4) 0.6184(4) 0.24863(12) 0.0314(11) Uani 1 1 d .
H50 H -0.2163 0.5993 0.2487 0.038 Uiso 1 1 calc R
C76 C 0.3985(4) 0.7222(4) 0.24356(12) 0.0320(11) Uani 1 1 d .
C66 C 0.6192(5) 1.1800(5) 0.29994(14) 0.0442(13) Uani 1 1 d .
H66A H 0.6250 1.2584 0.3054 0.053 Uiso 1 1 calc R
H66B H 0.5401 1.1139 0.3074 0.053 Uiso 1 1 calc R
C35 C 0.5535(4) 0.6415(4) 0.17346(12) 0.0293(10) Uani 1 1 d .
C53 C 0.0650(4) 1.0742(4) 0.24995(12) 0.0303(10) Uani 1 1 d .
H53 H 0.0061 1.0740 0.2353 0.036 Uiso 1 1 calc R
C71 C 0.7988(8) 1.0523(7) 0.34220(16) 0.066(2) Uani 1 1 d .
H71 H 0.7858 0.9763 0.3494 0.080 Uiso 1 1 calc R
C43 C 0.1898(5) 0.6158(5) 0.30843(13) 0.0425(13) Uani 1 1 d .
C57 C 0.2294(12) 1.0429(12) 0.3371(2) 0.099(3) Uani 1 1 d .
H57 H 0.2320 0.9758 0.3457 0.119 Uiso 1 1 calc R
C73 C 0.6047(4) 1.0490(4) 0.25548(11) 0.0287(10) Uani 1 1 d .
C31 C 0.6277(7) 0.6135(8) 0.08622(16) 0.0663(19) Uani 1 1 d .
H31 H 0.6552 0.6939 0.0794 0.080 Uiso 1 1 calc R
C27 C 0.6620(5) 0.4673(6) 0.11499(12) 0.0407(12) Uani 1 1 d .
C3 C 0.1203(5) 0.5293(5) 0.09917(12) 0.0394(12) Uani 1 1 d .
C10 C -0.0721(4) 0.2346(5) 0.17870(14) 0.0408(13) Uani 1 1 d .
H10 H -0.1496 0.1783 0.1866 0.049 Uiso 1 1 calc R
C51 C -0.0339(4) 0.7351(4) 0.24916(11) 0.0250(9) Uani 1 1 d .
C20 C 0.2109(7) -0.0219(6) 0.09764(17) 0.0652(19) Uani 1 1 d .
H20 H 0.2612 -0.0422 0.1090 0.078 Uiso 1 1 calc R
C23 C 0.4437(4) 0.0964(4) 0.17738(12) 0.0304(10) Uani 1 1 d .
C48 C 0.0946(6) 0.6221(5) 0.32258(14) 0.0490(14) Uani 1 1 d .
H48 H 0.0141 0.5753 0.3152 0.059 Uiso 1 1 calc R
C22 C 0.4286(5) -0.0200(4) 0.18081(12) 0.0349(11) Uani 1 1 d .
H22 H 0.4919 -0.0377 0.1845 0.042 Uiso 1 1 calc R
C60 C 0.2176(7) 1.2388(6) 0.31279(15) 0.0608(18) Uani 1 1 d .
H60 H 0.2159 1.3070 0.3047 0.073 Uiso 1 1 calc R
C2 C 0.2306(5) 0.5345(5) 0.11447(14) 0.0433(13) Uani 1 1 d .
H2A H 0.3045 0.6112 0.1087 0.052 Uiso 1 1 calc R
H2B H 0.2401 0.4661 0.1071 0.052 Uiso 1 1 calc R
C7 C -0.0808(6) 0.4175(7) 0.07631(16) 0.0606(18) Uani 1 1 d .
H7 H -0.1494 0.3418 0.0709 0.073 Uiso 1 1 calc R
C15 C 0.0973(6) -0.0492(5) 0.10876(14) 0.0483(14) Uani 1 1 d .
C75 C 0.5087(4) 0.8479(4) 0.24601(11) 0.0270(9) Uani 1 1 d .
C67 C 0.7219(5) 1.1713(5) 0.31585(13) 0.0401(12) Uani 1 1 d .
C68 C 0.8347(6) 1.2765(5) 0.32086(15) 0.0482(14) Uani 1 1 d .
H68 H 0.8497 1.3527 0.3133 0.058 Uiso 1 1 calc R
C4 C 0.1190(6) 0.6380(6) 0.09309(14) 0.0509(15) Uani 1 1 d .
H4 H 0.1864 0.7137 0.0989 0.061 Uiso 1 1 calc R
C28 C 0.5499(6) 0.3742(6) 0.10529(15) 0.0544(16) Uani 1 1 d .
H28 H 0.5230 0.2932 0.1116 0.065 Uiso 1 1 calc R
C8 C 0.0184(6) 0.4183(6) 0.09087(14) 0.0490(14) Uani 1 1 d .
H8 H 0.0159 0.3437 0.0950 0.059 Uiso 1 1 calc R
O2 O 0.6640(3) 0.2067(3) 0.18329(10) 0.0468(10) Uani 1 1 d .
C30 C 0.5135(8) 0.5175(9) 0.07758(17) 0.076(2) Uani 1 1 d .
H30 H 0.4619 0.5345 0.0658 0.091 Uiso 1 1 calc R
C42 C 0.1701(5) 0.5386(4) 0.28126(13) 0.0399(12) Uani 1 1 d .
H42A H 0.0905 0.4627 0.2830 0.048 Uiso 1 1 calc R
H42B H 0.2341 0.5155 0.2806 0.048 Uiso 1 1 calc R
C74 C 0.6292(5) 0.8726(5) 0.24173(13) 0.0360(11) Uani 1 1 d .
H74 H 0.6524 0.8141 0.2368 0.043 Uiso 1 1 calc R
C52 C -0.0447(4) 0.8486(4) 0.24926(11) 0.0272(10) Uani 1 1 d .
C24 C 0.5683(4) 0.2106(4) 0.17850(12) 0.0306(10) Uani 1 1 d .
N9 N 0.0626(3) 0.9570(3) 0.24847(10) 0.0298(9) Uani 1 1 d .
H9 H 0.1316 0.9567 0.2470 0.036 Uiso 1 1 calc R
C49 C 0.0686(4) 0.6313(4) 0.24905(11) 0.0259(9) Uani 1 1 d .
N3 N 0.1058(3) 0.0775(3) 0.16593(10) 0.0308(9) Uani 1 1 d .
H3 H 0.1726 0.1455 0.1615 0.037 Uiso 1 1 calc R
C61 C 0.1952(4) 1.1763(4) 0.24192(11) 0.0267(9) Uani 1 1 d .
C12 C 0.0019(4) 0.0813(4) 0.17195(12) 0.0304(10) Uani 1 1 d .
N8 N 0.0814(3) 0.7419(3) 0.24980(9) 0.0231(8) Uani 1 1 d .
N6 N 0.5458(3) 0.5259(3) 0.17201(9) 0.0253(8) Uani 1 1 d .
N10 N 0.2914(3) 1.1652(3) 0.24597(10) 0.0264(8) Uani 1 1 d .
N12 N 0.4963(3) 0.9482(3) 0.25397(10) 0.0277(8) Uani 1 1 d .
N4 N 0.3368(4) 0.1021(3) 0.17217(10) 0.0301(9) Uani 1 1 d .
N2 N 0.1244(3) 0.3041(3) 0.15921(9) 0.0285(8) Uani 1 1 d .
O8 O 0.4062(3) 0.6292(3) 0.23848(10) 0.0434(9) Uani 1 1 d .
N5 N 0.5667(3) 0.3155(3) 0.17424(10) 0.0315(9) Uani 1 1 d .
H5A H 0.4965 0.3137 0.1735 0.038 Uiso 1 1 calc R
N7 N 0.2907(3) 0.7196(3) 0.24801(10) 0.0319(10) Uani 1 1 d .
H7A H 0.2909 0.7889 0.2490 0.038 Uiso 1 1 calc R
O3 O 0.4398(3) 0.7470(3) 0.16827(11) 0.0460(10) Uani 1 1 d .
C46 C 0.2345(11) 0.7642(7) 0.35876(19) 0.089(3) Uani 1 1 d .
H46 H 0.2486 0.8127 0.3758 0.107 Uiso 1 1 calc R
C59 C 0.3112(8) 1.2570(10) 0.3325(2) 0.101(3) Uani 1 1 d .
H59 H 0.3705 1.3374 0.3380 0.121 Uiso 1 1 calc R
C44 C 0.3098(7) 0.6900(7) 0.3200(2) 0.074(2) Uani 1 1 d .
H44 H 0.3766 0.6907 0.3104 0.089 Uiso 1 1 calc R
C58 C 0.3177(10) 1.1597(13) 0.3440(2) 0.110(4) Uani 1 1 d .
H58 H 0.3832 1.1734 0.3566 0.132 Uiso 1 1 calc R
C19 C 0.2538(10) 0.0357(8) 0.0697(2) 0.088(3) Uani 1 1 d .
H19 H 0.3292 0.0495 0.0619 0.106 Uiso 1 1 calc R
C45 C 0.3315(10) 0.7622(8) 0.3455(3) 0.107(4) Uani 1 1 d .
H45 H 0.4114 0.8086 0.3533 0.128 Uiso 1 1 calc R
O9 O 0.7952(8) 0.5528(9) 0.3270(3) 0.161(4) Uani 1 1 d .
C77 C 0.6661(9) 0.4120(8) 0.3654(2) 0.091(3) Uani 1 1 d .
H77A H 0.6024 0.3317 0.3587 0.136 Uiso 1 1 calc R
H77B H 0.6357 0.4378 0.3822 0.136 Uiso 1 1 calc R
H77C H 0.7378 0.4073 0.3715 0.136 Uiso 1 1 calc R
C79 C 0.6226(17) 0.6019(13) 0.3053(4) 0.184(9) Uani 1 1 d .
H79A H 0.6874 0.6085 0.2919 0.221 Uiso 1 1 calc R
H79B H 0.5444 0.5658 0.2945 0.221 Uiso 1 1 calc R
C80 C 0.6497(16) 0.7039(16) 0.3163(4) 0.171(6) Uani 1 1 d .
H80A H 0.5887 0.6928 0.3311 0.256 Uiso 1 1 calc R
H80B H 0.6514 0.7582 0.3007 0.256 Uiso 1 1 calc R
H80C H 0.7301 0.7398 0.3256 0.256 Uiso 1 1 calc R
C38 C 0.503(2) 0.8946(17) 0.0758(8) 0.228(15) Uani 1 1 d .
O5 O 0.5949(13) 0.8993(9) 0.0892(2) 0.157(4) Uani 1 1 d .
C39 C 0.6523(16) 0.9720(16) 0.1185(4) 0.165(7) Uani 1 1 d .
H39A H 0.5888 0.9708 0.1314 0.198 Uiso 1 1 calc R
H39B H 0.6958 0.9375 0.1293 0.198 Uiso 1 1 calc R
O4 O 0.486(2) 0.978(3) 0.0857(7) 0.375(16) Uani 1 1 d .
C40 C 0.728(3) 1.082(2) 0.1094(6) 0.298(15) Uani 1 1 d .
H40A H 0.6933 1.1010 0.0922 0.447 Uiso 1 1 calc R
H40B H 0.8055 1.0886 0.1040 0.447 Uiso 1 1 calc R
H40C H 0.7412 1.1406 0.1252 0.447 Uiso 1 1 calc R
C37 C 0.471(2) 0.8148(15) 0.0498(5) 0.297(17) Uani 1 1 d .
H37A H 0.5449 0.8188 0.0418 0.446 Uiso 1 1 calc R
H37B H 0.4341 0.8418 0.0349 0.446 Uiso 1 1 calc R
H37C H 0.4132 0.7308 0.0556 0.446 Uiso 1 1 calc R

loop_
_atom_site_aniso_label
_atom_site_aniso_U_11
_atom_site_aniso_U_22
_atom_site_aniso_U_33
_atom_site_aniso_U_23
_atom_site_aniso_U_13
_atom_site_aniso_U_12
S5 0.0326(6) 0.0230(5) 0.0514(8) 0.0018(5) -0.0019(5) 0.0182(5)
S6 0.0164(5) 0.0339(6) 0.0547(8) -0.0029(6) 0.0025(5) 0.0126(5)
S3 0.0195(5) 0.0246(6) 0.0484(7) 0.0001(5) -0.0039(5) 0.0044(4)
S4 0.0257(6) 0.0165(5) 0.0518(8) 0.0001(5) -0.0022(5) 0.0030(4)
S1 0.0318(6) 0.0425(7) 0.0557(9) 0.0017(6) 0.0059(6) 0.0269(6)
S2 0.0435(8) 0.0187(6) 0.0737(10) 0.0031(6) -0.0028(7) 0.0150(5)
O7 0.0211(16) 0.0188(16) 0.075(3) 0.0013(17) 0.0005(17) 0.0015(13)
O1 0.0173(16) 0.0306(18) 0.083(3) 0.0090(19) 0.0085(18) 0.0029(15)
O6 0.0193(16) 0.0322(18) 0.071(3) -0.0044(18) -0.0004(16) 0.0117(14)
C18 0.162(11) 0.077(6) 0.051(5) -0.002(5) 0.023(7) 0.028(7)
C17 0.205(14) 0.101(7) 0.062(6) -0.001(5) -0.035(8) 0.094(9)
C78 0.074(5) 0.069(5) 0.081(6) -0.013(4) 0.017(5) 0.032(4)
C72 0.053(4) 0.042(3) 0.059(4) 0.000(3) 0.006(3) 0.020(3)
C65 0.018(2) 0.022(2) 0.054(3) -0.003(2) -0.005(2) 0.0080(18)
C41 0.024(2) 0.0161(19) 0.046(3) 0.0057(19) 0.002(2) 0.0093(17)
C54 0.020(2) 0.030(2) 0.052(3) -0.007(2) 0.001(2) 0.0119(19)
C25 0.0138(19) 0.023(2) 0.048(3) 0.002(2) -0.0009(19) 0.0078(17)
C6 0.057(4) 0.107(6) 0.039(3) -0.007(4) -0.008(3) 0.053(4)
C56 0.085(5) 0.061(4) 0.052(4) 0.016(3) 0.009(4) 0.041(4)
C11 0.017(2) 0.027(2) 0.044(3) -0.004(2) -0.0046(19) 0.0077(18)
C1 0.019(2) 0.025(2) 0.060(3) 0.002(2) -0.003(2) 0.0133(18)
C64 0.022(2) 0.018(2) 0.039(3) -0.0022(18) -0.0009(19) 0.0085(17)
C16 0.089(6) 0.069(5) 0.061(5) -0.002(4) -0.005(4) 0.044(4)
C21 0.032(2) 0.018(2) 0.050(3) -0.004(2) 0.005(2) 0.0132(19)
C47 0.115(7) 0.066(5) 0.053(4) -0.004(4) 0.001(4) 0.051(5)
C55 0.037(3) 0.039(3) 0.037(3) 0.008(2) 0.009(2) 0.020(2)
C32 0.054(3) 0.047(3) 0.044(3) 0.001(3) 0.004(3) 0.026(3)
C70 0.066(4) 0.092(5) 0.043(4) -0.001(4) -0.004(3) 0.051(4)
C33 0.017(2) 0.019(2) 0.033(3) 0.0059(18) -0.0020(18) 0.0025(17)
N1 0.0223(19) 0.0217(19) 0.067(3) -0.0019(19) -0.0084(19) 0.0123(16)
C5 0.078(5) 0.067(4) 0.065(5) 0.008(4) -0.006(4) 0.048(4)
C63 0.025(2) 0.023(2) 0.040(3) -0.0032(19) 0.004(2) 0.0113(19)
C62 0.029(2) 0.0147(19) 0.046(3) 0.0016(19) -0.001(2) 0.0078(18)
C36 0.025(2) 0.021(2) 0.049(3) 0.002(2) 0.004(2) 0.0137(19)
C13 0.024(2) 0.021(2) 0.044(3) -0.001(2) 0.007(2) 0.0047(18)
C14 0.032(3) 0.026(2) 0.051(3) -0.003(2) 0.003(2) 0.008(2)
O10 0.123(6) 0.117(5) 0.121(6) 0.053(5) 0.044(5) 0.077(5)
C9 0.023(2) 0.026(2) 0.042(3) -0.006(2) -0.008(2) 0.0146(19)
C34 0.024(2) 0.023(2) 0.045(3) 0.004(2) 0.004(2) 0.0093(19)
C26 0.025(2) 0.042(3) 0.053(3) 0.001(2) 0.005(2) 0.020(2)
N11 0.0160(17) 0.0126(17) 0.071(3) -0.0029(18) -0.0023(18) 0.0017(14)
C69 0.053(4) 0.077(5) 0.059(4) -0.007(4) -0.011(3) 0.034(4)
C29 0.062(4) 0.081(6) 0.068(5) -0.021(4) -0.026(4) 0.030(4)
C50 0.017(2) 0.022(2) 0.050(3) 0.006(2) -0.002(2) 0.0049(18)
C76 0.032(2) 0.024(2) 0.047(3) 0.006(2) 0.003(2) 0.019(2)
C66 0.028(3) 0.042(3) 0.062(4) -0.011(3) 0.002(2) 0.018(2)
C35 0.026(2) 0.0129(19) 0.044(3) 0.0019(18) 0.003(2) 0.0065(17)
C53 0.019(2) 0.026(2) 0.050(3) -0.006(2) -0.005(2) 0.0139(18)
C71 0.099(6) 0.067(5) 0.053(4) 0.014(3) 0.013(4) 0.057(5)
C43 0.045(3) 0.030(3) 0.048(3) 0.010(2) -0.003(3) 0.015(2)
C57 0.157(10) 0.131(9) 0.056(5) 0.019(5) -0.004(6) 0.107(9)
C73 0.018(2) 0.028(2) 0.040(3) 0.002(2) 0.0027(18) 0.0109(18)
C31 0.082(5) 0.079(5) 0.044(4) 0.004(4) -0.003(4) 0.045(4)
C27 0.043(3) 0.058(3) 0.033(3) -0.003(2) 0.001(2) 0.034(3)
C3 0.036(3) 0.050(3) 0.036(3) 0.009(2) 0.007(2) 0.024(2)
C10 0.020(2) 0.045(3) 0.057(3) 0.011(3) 0.008(2) 0.017(2)
C51 0.0115(18) 0.022(2) 0.036(3) 0.0036(18) 0.0009(17) 0.0040(17)
C20 0.059(4) 0.049(4) 0.067(5) 0.001(3) 0.016(4) 0.012(3)
C23 0.027(2) 0.018(2) 0.047(3) 0.0004(19) 0.001(2) 0.0112(18)
C48 0.062(4) 0.036(3) 0.047(3) 0.001(3) 0.002(3) 0.022(3)
C22 0.041(3) 0.020(2) 0.053(3) 0.005(2) 0.002(2) 0.022(2)
C60 0.069(4) 0.043(3) 0.046(4) 0.005(3) -0.018(3) 0.009(3)
C2 0.031(3) 0.041(3) 0.060(4) 0.012(3) 0.007(2) 0.019(2)
C7 0.055(4) 0.069(4) 0.053(4) -0.019(3) -0.011(3) 0.028(3)
C15 0.052(3) 0.034(3) 0.051(4) -0.005(3) -0.004(3) 0.016(3)
C75 0.026(2) 0.024(2) 0.038(3) -0.0021(19) -0.0042(19) 0.0174(18)
C67 0.041(3) 0.043(3) 0.041(3) -0.006(2) -0.001(2) 0.024(2)
C68 0.046(3) 0.039(3) 0.058(4) 0.000(3) -0.004(3) 0.020(3)
C4 0.062(4) 0.056(4) 0.045(3) 0.001(3) -0.012(3) 0.037(3)
C28 0.048(3) 0.056(4) 0.051(4) -0.007(3) -0.006(3) 0.020(3)
C8 0.050(3) 0.045(3) 0.050(4) -0.002(3) 0.008(3) 0.023(3)
O2 0.0304(18) 0.039(2) 0.079(3) 0.006(2) 0.0010(19) 0.0233(17)
C30 0.088(6) 0.108(7) 0.049(4) -0.018(4) -0.025(4) 0.062(6)
C42 0.037(3) 0.025(2) 0.059(3) 0.008(2) 0.001(2) 0.016(2)
C74 0.032(3) 0.033(3) 0.050(3) -0.004(2) 0.002(2) 0.022(2)
C52 0.019(2) 0.019(2) 0.041(3) -0.0026(19) -0.0007(18) 0.0068(17)
C24 0.025(2) 0.028(2) 0.044(3) 0.003(2) 0.002(2) 0.017(2)
N9 0.0204(18) 0.0218(18) 0.048(3) 0.0001(17) 0.0001(17) 0.0113(15)
C49 0.019(2) 0.0162(19) 0.038(3) -0.0004(18) -0.0019(18) 0.0055(17)
N3 0.0203(18) 0.0158(17) 0.052(3) -0.0027(17) 0.0046(17) 0.0055(15)
C61 0.026(2) 0.020(2) 0.035(3) -0.0015(18) -0.0035(19) 0.0121(18)
C12 0.017(2) 0.030(2) 0.039(3) -0.002(2) -0.0042(19) 0.0082(19)
N8 0.0143(16) 0.0176(16) 0.036(2) 0.0002(15) -0.0014(15) 0.0071(14)
N6 0.0189(17) 0.0178(17) 0.038(2) 0.0033(15) 0.0033(16) 0.0083(14)
N10 0.0185(17) 0.0178(17) 0.041(2) -0.0018(16) -0.0005(16) 0.0079(14)
N12 0.0225(18) 0.0186(17) 0.040(2) 0.0009(16) 0.0004(16) 0.0088(15)
N4 0.028(2) 0.0204(18) 0.040(2) -0.0017(17) 0.0030(17) 0.0112(16)
N2 0.0187(17) 0.0288(19) 0.038(2) -0.0010(17) -0.0001(16) 0.0119(15)
O8 0.040(2) 0.0239(17) 0.075(3) -0.0012(18) 0.0077(19) 0.0228(16)
N5 0.0182(18) 0.0206(18) 0.055(3) 0.0005(18) -0.0007(17) 0.0090(15)
N7 0.0244(19) 0.0128(16) 0.061(3) -0.0003(17) 0.0015(19) 0.0111(15)
O3 0.036(2) 0.0195(16) 0.087(3) -0.0060(18) -0.010(2) 0.0171(15)
C46 0.125(8) 0.053(4) 0.052(5) -0.006(4) -0.032(5) 0.015(5)
C59 0.063(5) 0.105(7) 0.083(6) 0.007(6) -0.033(5) 0.004(5)
C44 0.051(4) 0.072(5) 0.076(5) 0.004(4) -0.026(4) 0.013(4)
C58 0.087(7) 0.146(10) 0.086(7) 0.029(7) -0.033(6) 0.050(7)
C19 0.092(6) 0.075(6) 0.060(5) 0.006(4) 0.019(5) 0.013(5)
C45 0.090(7) 0.071(6) 0.093(8) 0.018(5) -0.050(6) -0.010(5)
O9 0.113(6) 0.170(8) 0.217(11) 0.069(8) 0.058(7) 0.085(6)
C77 0.109(7) 0.081(6) 0.098(7) -0.008(5) -0.018(6) 0.059(6)
C79 0.256(19) 0.105(10) 0.219(19) 0.054(11) 0.154(16) 0.110(12)
C80 0.195(17) 0.167(15) 0.134(13) 0.009(12) 0.018(12) 0.078(13)
C38 0.149(16) 0.105(12) 0.39(4) 0.001(18) -0.12(2) 0.031(11)
O5 0.215(12) 0.107(6) 0.131(8) -0.022(6) -0.044(8) 0.066(7)
C39 0.174(15) 0.139(13) 0.142(15) 0.059(12) 0.046(12) 0.048(11)
O4 0.36(3) 0.60(5) 0.36(3) 0.11(3) 0.02(2) 0.38(3)
C40 0.40(4) 0.24(3) 0.15(2) -0.04(2) -0.05(2) 0.08(3)
C37 0.37(3) 0.104(11) 0.19(2) 0.011(12) -0.15(2) -0.047(15)

loop_
_atom_type_symbol
_atom_type_description
_atom_type_scat_dispersion_real
_atom_type_scat_dispersion_imag
_atom_type_scat_source
C C 0.0033 0.0016 'International Tables Vol C Tables 4.2.6.8 and 6.1.1.4'
H H 0.0000 0.0000 'International Tables Vol C Tables 4.2.6.8 and 6.1.1.4'
N N 0.0061 0.0033 'International Tables Vol C Tables 4.2.6.8 and 6.1.1.4'
O O 0.0106 0.0060 'International Tables Vol C Tables 4.2.6.8 and 6.1.1.4'
S S 0.1246 0.1234 'International Tables Vol C Tables 4.2.6.8 and 6.1.1.4'

loop_
_geom_angle_atom_site_label_1
_geom_angle_atom_site_label_2
_geom_angle_atom_site_label_3
_geom_angle
C62 S5 C61 89.1(2)
C74 S6 C73 90.6(2)
C34 S3 C33 89.6(2)
C50 S4 C49 89.7(2)
C10 S1 C9 89.4(2)
C22 S2 C21 90.2(2)
C19 C18 C17 121.6(9)
C19 C18 H18 119.2
C17 C18 H18 119.2
C18 C17 C16 119.5(10)
C18 C17 H17 120.2
C16 C17 H17 120.3
O9 C78 O10 117.2(10)
O9 C78 C77 128.8(10)
O10 C78 C77 113.9(8)
C67 C72 C71 121.3(6)
C67 C72 H72 119.3
C71 C72 H72 119.3
N11 C65 C73 108.9(4)
N11 C65 C66 108.9(4)
C73 C65 C66 110.5(4)
N11 C65 H65 109.5
C73 C65 H65 109.5
C66 C65 H65 109.5
N7 C41 C49 109.0(3)
N7 C41 C42 110.4(4)
C49 C41 C42 112.3(4)
N7 C41 H41 108.3
C49 C41 H41 108.3
C42 C41 H41 108.3
C55 C54 C53 112.4(4)
C55 C54 H54A 109.1
C53 C54 H54A 109.1
C55 C54 H54B 109.1
C53 C54 H54B 109.1
H54A C54 H54B 107.9
N5 C25 C33 108.2(3)
N5 C25 C26 111.2(4)
C33 C25 C26 109.6(4)
N5 C25 H25 109.3
C33 C25 H25 109.3
C26 C25 H25 109.3
C7 C6 C5 119.0(6)
C7 C6 H6 120.5
C5 C6 H6 120.5
C55 C56 C57 121.1(8)
C55 C56 H56 119.4
C57 C56 H56 119.4
C10 C11 N2 114.9(4)
C10 C11 C12 125.1(4)
N2 C11 C12 119.9(4)
N1 C1 C9 107.3(4)
N1 C1 C2 109.9(4)
C9 C1 C2 111.8(4)
N1 C1 H1 109.2
C9 C1 H1 109.2
C2 C1 H1 109.2
O7 C64 N11 123.4(4)
O7 C64 C63 122.7(4)
N11 C64 C63 113.9(4)
C15 C16 C17 119.5(9)
C15 C16 H16 120.3
C17 C16 H16 120.3
N4 C21 C13 124.8(4)
N4 C21 S2 114.1(4)
C13 C21 S2 121.0(3)
C46 C47 C48 119.3(9)
C46 C47 H47 120.3
C48 C47 H47 120.3
C56 C55 C60 117.3(6)
C56 C55 C54 121.7(5)
C60 C55 C54 120.7(5)
C31 C32 C27 120.5(6)
C31 C32 H32 119.8
C27 C32 H32 119.7
C69 C70 C71 119.6(7)
C69 C70 H70 120.2
C71 C70 H70 120.2
N6 C33 C25 123.6(4)
N6 C33 S3 114.0(3)
C25 C33 S3 121.5(3)
C36 N1 C1 122.8(4)
C36 N1 H1A 118.6
C1 N1 H1A 118.6
C4 C5 C6 119.4(7)
C4 C5 H5 120.3
C6 C5 H5 120.3
C62 C63 N10 115.8(4)
C62 C63 C64 125.0(4)
N10 C63 C64 119.1(4)
C63 C62 S5 109.8(3)
C63 C62 H62 125.1
S5 C62 H62 125.1
O3 C36 N1 124.3(4)
O3 C36 C35 121.9(4)
N1 C36 C35 113.8(4)
N3 C13 C21 109.6(4)
N3 C13 C14 111.2(4)
C21 C13 C14 112.7(4)
N3 C13 H13 107.7
C21 C13 H13 107.7
C14 C13 H13 107.7
C15 C14 C13 115.3(4)
C15 C14 H14A 108.4
C13 C14 H14A 108.4
C15 C14 H14B 108.5
C13 C14 H14B 108.4
H14A C14 H14B 107.5
C78 O10 C79 121.4(9)
N2 C9 C1 121.3(4)
N2 C9 S1 115.1(4)
C1 C9 S1 123.6(3)
C35 C34 S3 110.5(4)
C35 C34 H34 124.8
S3 C34 H34 124.8
C27 C26 C25 112.8(4)
C27 C26 H26A 109.0
C25 C26 H26A 109.0
C27 C26 H26B 109.0
C25 C26 H26B 109.0
H26A C26 H26B 107.8
C64 N11 C65 123.3(4)
C64 N11 H11 118.3
C65 N11 H11 118.3
C70 C69 C68 121.5(7)
C70 C69 H69 119.2
C68 C69 H69 119.2
C30 C29 C28 118.2(7)
C30 C29 H29 120.9
C28 C29 H29 120.9
C51 C50 S4 110.0(3)
C51 C50 H50 125.0
S4 C50 H50 125.0
O8 C76 N7 123.6(4)
O8 C76 C75 122.8(4)
N7 C76 C75 113.7(4)
C67 C66 C65 115.9(4)
C67 C66 H66A 108.3
C65 C66 H66A 108.3
C67 C66 H66B 108.3
C65 C66 H66B 108.3
H66A C66 H66B 107.4
C34 C35 N6 115.5(4)
C34 C35 C36 125.9(4)
N6 C35 C36 118.6(4)
N9 C53 C61 107.9(4)
N9 C53 C54 111.8(4)
C61 C53 C54 109.7(4)
N9 C53 H53 109.1
C61 C53 H53 109.1
C54 C53 H53 109.1
C70 C71 C72 119.3(7)
C70 C71 H71 120.4
C72 C71 H71 120.4
C48 C43 C44 117.1(7)
C48 C43 C42 122.8(5)
C44 C43 C42 120.1(6)
C58 C57 C56 120.2(8)
C58 C57 H57 119.9
C56 C57 H57 119.9
N12 C73 C65 121.9(4)
N12 C73 S6 114.1(3)
C65 C73 S6 124.0(3)
C30 C31 C32 119.3(7)
C30 C31 H31 120.3
C32 C31 H31 120.3
C28 C27 C32 118.5(5)
C28 C27 C26 122.4(5)
C32 C27 C26 118.6(5)
C8 C3 C4 118.1(5)
C8 C3 C2 121.8(5)
C4 C3 C2 120.1(5)
C11 C10 S1 110.5(4)
C11 C10 H10 124.8
S1 C10 H10 124.8
C50 C51 N8 115.3(4)
C50 C51 C52 123.2(4)
N8 C51 C52 121.5(4)
C15 C20 C19 122.0(9)
C15 C20 H20 119.0
C19 C20 H20 119.0
C22 C23 N4 116.3(4)
C22 C23 C24 122.1(4)
N4 C23 C24 121.6(4)
C43 C48 C47 121.4(7)
C43 C48 H48 119.3
C47 C48 H48 119.3
C23 C22 S2 108.7(4)
C23 C22 H22 125.6
S2 C22 H22 125.6
C59 C60 C55 120.4(7)
C59 C60 H60 119.8
C55 C60 H60 119.8
C3 C2 C1 115.4(4)
C3 C2 H2A 108.4
C1 C2 H2A 108.4
C3 C2 H2B 108.4
C1 C2 H2B 108.4
H2A C2 H2B 107.5
C6 C7 C8 121.7(6)
C6 C7 H7 119.2
C8 C7 H7 119.2
C20 C15 C16 119.5(7)
C20 C15 C14 121.7(6)
C16 C15 C14 118.8(6)
N12 C75 C74 115.7(4)
N12 C75 C76 120.8(4)
C74 C75 C76 123.5(4)
C68 C67 C72 118.0(5)
C68 C67 C66 120.3(5)
C72 C67 C66 121.7(5)
C67 C68 C69 120.1(6)
C67 C68 H68 119.9
C69 C68 H68 119.9
C5 C4 C3 121.7(6)
C5 C4 H4 119.1
C3 C4 H4 119.2
C27 C28 C29 122.1(7)
C27 C28 H28 118.9
C29 C28 H28 119.0
C3 C8 C7 120.0(6)
C3 C8 H8 120.0
C7 C8 H8 120.0
C31 C30 C29 121.3(7)
C31 C30 H30 119.3
C29 C30 H30 119.4
C43 C42 C41 114.2(4)
C43 C42 H42A 108.7
C41 C42 H42A 108.7
C43 C42 H42B 108.7
C41 C42 H42B 108.7
H42A C42 H42B 107.6
C75 C74 S6 108.8(4)
C75 C74 H74 125.6
S6 C74 H74 125.6
O6 C52 N9 123.2(4)
O6 C52 C51 120.8(4)
N9 C52 C51 116.0(4)
O2 C24 N5 123.5(4)
O2 C24 C23 122.1(4)
N5 C24 C23 114.3(4)
C52 N9 C53 121.4(4)
C52 N9 H9 119.3
C53 N9 H9 119.3
N8 C49 C41 125.1(4)
N8 C49 S4 114.1(3)
C41 C49 S4 120.7(3)
C12 N3 C13 122.1(4)
C12 N3 H3 118.9
C13 N3 H3 118.9
N10 C61 C53 122.6(4)
N10 C61 S5 115.1(3)
C53 C61 S5 121.4(3)
O1 C12 N3 122.9(4)
O1 C12 C11 122.3(4)
N3 C12 C11 114.8(4)
C49 N8 C51 110.9(4)
C33 N6 C35 110.4(4)
C61 N10 C63 110.2(4)
C73 N12 C75 110.7(4)
C21 N4 C23 110.6(4)
C9 N2 C11 110.2(4)
C24 N5 C25 121.0(4)
C24 N5 H5A 119.5
C25 N5 H5A 119.5
C76 N7 C41 122.5(4)
C76 N7 H7A 118.7
C41 N7 H7A 118.7
C45 C46 C47 121.6(9)
C45 C46 H46 119.2
C47 C46 H46 119.2
C58 C59 C60 121.0(9)
C58 C59 H59 119.5
C60 C59 H59 119.5
C45 C44 C43 121.7(9)
C45 C44 H44 119.2
C43 C44 H44 119.1
C57 C58 C59 119.9(9)
C57 C58 H58 120.1
C59 C58 H58 120.1
C18 C19 C20 117.8(10)
C18 C19 H19 121.1
C20 C19 H19 121.1
C46 C45 C44 118.9(8)
C46 C45 H45 120.6
C44 C45 H45 120.6
C78 C77 H77A 109.5
C78 C77 H77B 109.5
H77A C77 H77B 109.5
C78 C77 H77C 109.5
H77A C77 H77C 109.5
H77B C77 H77C 109.5
C80 C79 O10 101.5(16)
C80 C79 H79A 111.4
O10 C79 H79A 111.5
C80 C79 H79B 111.5
O10 C79 H79B 111.5
H79A C79 H79B 109.3
C79 C80 H80A 109.4
C79 C80 H80B 109.5
H80A C80 H80B 109.5
C79 C80 H80C 109.5
H80A C80 H80C 109.5
H80B C80 H80C 109.5
O4 C38 O5 109(3)
O4 C38 C37 139(3)
O5 C38 C37 110(3)
C38 O5 C39 125(2)
C40 C39 O5 103.6(16)
C40 C39 H39A 110.8
O5 C39 H39A 110.9
C40 C39 H39B 111.5
O5 C39 H39B 111.0
H39A C39 H39B 109.0
C39 C40 H40A 109.9
C39 C40 H40B 109.1
H40A C40 H40B 109.5
C39 C40 H40C 109.4
H40A C40 H40C 109.5
H40B C40 H40C 109.5
C38 C37 H37A 109.5
C38 C37 H37B 109.5
H37A C37 H37B 109.5
C38 C37 H37C 109.4
H37A C37 H37C 109.5
H37B C37 H37C 109.5

loop_
_geom_bond_atom_site_label_1
_geom_bond_atom_site_label_2
_geom_bond_distance
S5 C62 1.719(5)
S5 C61 1.733(4)
S6 C74 1.699(5)
S6 C73 1.729(4)
S3 C34 1.697(5)
S3 C33 1.730(4)
S4 C50 1.715(5)
S4 C49 1.739(4)
S1 C10 1.697(6)
S1 C9 1.719(5)
S2 C22 1.723(5)
S2 C21 1.738(5)
O7 C64 1.221(5)
O1 C12 1.234(6)
O6 C52 1.225(5)
C18 C19 1.369(16)
C18 C17 1.380(16)
C18 H18 0.9300
C17 C16 1.406(14)
C17 H17 0.9300
C78 O9 1.201(11)
C78 O10 1.311(11)
C78 C77 1.456(13)
C72 C67 1.387(8)
C72 C71 1.395(10)
C72 H72 0.9300
C65 N11 1.438(6)
C65 C73 1.499(6)
C65 C66 1.555(8)
C65 H65 0.9800
C41 N7 1.458(6)
C41 C49 1.497(6)
C41 C42 1.553(7)
C41 H41 0.9800
C54 C55 1.498(7)
C54 C53 1.559(7)
C54 H54A 0.9700
C54 H54B 0.9700
C25 N5 1.460(6)
C25 C33 1.506(6)
C25 C26 1.546(7)
C25 H25 0.9800
C6 C7 1.351(10)
C6 C5 1.391(11)
C6 H6 0.9300
C56 C55 1.375(8)
C56 C57 1.393(12)
C56 H56 0.9300
C11 C10 1.362(7)
C11 N2 1.380(6)
C11 C12 1.468(7)
C1 N1 1.462(6)
C1 C9 1.509(7)
C1 C2 1.537(8)
C1 H1 0.9800
C64 N11 1.343(6)
C64 C63 1.486(6)
C16 C15 1.381(10)
C16 H16 0.9300
C21 N4 1.308(6)
C21 C13 1.490(7)
C47 C46 1.367(13)
C47 C48 1.389(10)
C47 H47 0.9300
C55 C60 1.389(8)
C32 C31 1.390(9)
C32 C27 1.404(8)
C32 H32 0.9300
C70 C69 1.360(10)
C70 C71 1.368(11)
C70 H70 0.9300
C33 N6 1.292(6)
N1 C36 1.339(6)
N1 H1A 0.8600
C5 C4 1.375(9)
C5 H5 0.9300
C63 C62 1.341(6)
C63 N10 1.397(6)
C62 H62 0.9300
C36 O3 1.214(5)
C36 C35 1.491(6)
C13 N3 1.451(6)
C13 C14 1.560(7)
C13 H13 0.9800
C14 C15 1.493(8)
C14 H14A 0.9700
C14 H14B 0.9700
O10 C79 1.544(17)
C9 N2 1.303(6)
C34 C35 1.334(6)
C34 H34 0.9300
C26 C27 1.519(7)
C26 H26A 0.9700
C26 H26B 0.9700
N11 H11 0.8600
C69 C68 1.384(9)
C69 H69 0.9300
C29 C30 1.381(11)
C29 C28 1.400(10)
C29 H29 0.9300
C50 C51 1.356(6)
C50 H50 0.9300
C76 O8 1.226(5)
C76 N7 1.337(6)
C76 C75 1.478(7)
C66 C67 1.509(8)
C66 H66A 0.9700
C66 H66B 0.9700
C35 N6 1.392(5)
C53 N9 1.442(6)
C53 C61 1.516(6)
C53 H53 0.9800
C71 H71 0.9300
C43 C48 1.374(8)
C43 C44 1.401(9)
C43 C42 1.485(8)
C57 C58 1.344(15)
C57 H57 0.9300
C73 N12 1.303(6)
C31 C30 1.375(11)
C31 H31 0.9300
C27 C28 1.361(8)
C3 C8 1.376(8)
C3 C4 1.384(8)
C3 C2 1.502(7)
C10 H10 0.9300
C51 N8 1.391(5)
C51 C52 1.481(6)
C20 C15 1.368(9)
C20 C19 1.400(11)
C20 H20 0.9300
C23 C22 1.370(6)
C23 N4 1.384(6)
C23 C24 1.487(6)
C48 H48 0.9300
C22 H22 0.9300
C60 C59 1.383(11)
C60 H60 0.9300
C2 H2A 0.9700
C2 H2B 0.9700
C7 C8 1.387(9)
C7 H7 0.9300
C75 N12 1.375(6)
C75 C74 1.383(6)
C67 C68 1.374(8)
C68 H68 0.9300
C4 H4 0.9300
C28 H28 0.9300
C8 H8 0.9300
O2 C24 1.232(6)
C30 H30 0.9300
C42 H42A 0.9700
C42 H42B 0.9700
C74 H74 0.9300
C52 N9 1.340(6)
C24 N5 1.326(6)
N9 H9 0.8600
C49 N8 1.302(5)
N3 C12 1.341(6)
N3 H3 0.8600
C61 N10 1.281(6)
N5 H5A 0.8600
N7 H7A 0.8600
C46 C45 1.353(15)
C46 H46 0.9300
C59 C58 1.350(14)
C59 H59 0.9300
C44 C45 1.385(15)
C44 H44 0.9300
C58 H58 0.9300
C19 H19 0.9300
C45 H45 0.9300
C77 H77A 0.9600
C77 H77B 0.9600
C77 H77C 0.9600
C79 C80 1.236(18)
C79 H79A 0.9700
C79 H79B 0.9700
C80 H80A 0.9600
C80 H80B 0.9600
C80 H80C 0.9600
C38 O4 1.25(3)
C38 O5 1.26(2)
C38 C37 1.44(4)
O5 C39 1.54(2)
C39 C40 1.28(2)
C39 H39A 0.9700
C39 H39B 0.9700
C40 H40A 0.9600
C40 H40B 0.9600
C40 H40C 0.9600
C37 H37A 0.9600
C37 H37B 0.9600
C37 H37C 0.9600
